data_7704128
loop_
_publ_author_name
'Lozada, Issiah B.'
'Huang, Bin'
'Stilgenbauer, Morgan'
'Beach, Travis'
'Qiu, Zihan'
'Zheng, Yaorong'
'Herbert, David E.'

_publ_section_title
;
 Monofunctional platinum(ii) anticancer complexes based on multidentate
 phenanthridine-containing ligand frameworks.
;
_journal_issue 20
_journal_name_full 'Dalton transactions (Cambridge, England : 2003)'
_journal_page_first 6557
_journal_page_last 6560
_journal_paper_doi 10.1039/d0dt01275k
_journal_volume 49
_journal_year 2020
_chemical_formula_sum 'C22 H24 N2 O'
_chemical_formula_weight 332.43
_chemical_name_common (4-nacac-2-tertbutyl-phenanthridine)
_space_group_crystal_system monoclinic
_space_group_IT_number 14
_space_group_name_Hall '-P 2ybc'
_space_group_name_H-M_alt 'P 1 21/c 1'
_atom_sites_solution_hydrogens geom
_audit_creation_method SHELXL-2014/7
_audit_update_record
;
2019-10-16 deposited with the CCDC.	2020-04-15 downloaded from the CCDC.
;
_cell_angle_alpha 90
_cell_angle_beta 98.385(3)
_cell_angle_gamma 90
_cell_formula_units_Z 4
_cell_length_a 13.0840(8)
_cell_length_b 15.8238(9)
_cell_length_c 8.6839(5)
_cell_measurement_reflns_used 7529
_cell_measurement_temperature 150(2)
_cell_measurement_theta_max 27.52
_cell_measurement_theta_min 2.57
_cell_volume 1778.68(18)
_computing_cell_refinement 'Bruker SAINT'
_computing_data_collection 'Bruker APEX3'
_computing_data_reduction 'Bruker SAINT'
_computing_molecular_graphics 'Bruker SHELXTL'
_computing_publication_material 'Bruker SHELXTL'
_computing_structure_refinement 'SHELXL-2014/7 (Sheldrick, 2014)'
_computing_structure_solution 'SHELXS-97 (Sheldrick 2008)'
_diffrn_ambient_temperature 150(2)
_diffrn_measured_fraction_theta_full 0.995
_diffrn_measured_fraction_theta_max 0.992
_diffrn_measurement_device_type 'Bruker D8 QUEST ECO CMOS'
_diffrn_measurement_method '\w scans'
_diffrn_radiation.monochromator 'TRIUMPH curved--crystal'

_diffrn_radiation_type MoK\a
_diffrn_radiation_wavelength 0.71073
_diffrn_reflns_av_R_equivalents 0.0479
_diffrn_reflns_av_unetI/netI 0.0325
_diffrn_reflns_Laue_measured_fraction_full 0.995
_diffrn_reflns_Laue_measured_fraction_max 0.992
_diffrn_reflns_limit_h_max 15
_diffrn_reflns_limit_h_min -17
_diffrn_reflns_limit_k_max 20
_diffrn_reflns_limit_k_min -20
_diffrn_reflns_limit_l_max 11
_diffrn_reflns_limit_l_min -11
_diffrn_reflns_number 23438
_diffrn_reflns_point_group_measured_fraction_full 0.995
_diffrn_reflns_point_group_measured_fraction_max 0.992
_diffrn_reflns.reduction_process narrow--frame

_diffrn_reflns_theta_full 25.242
_diffrn_reflns_theta_max 27.568
_diffrn_reflns_theta_min 2.698
_diffrn_source 'fine--focus tube'
_exptl_absorpt_coefficient_mu 0.076
_exptl_absorpt_correction_T_max 0.7456
_exptl_absorpt_correction_T_min 0.6552
_exptl_absorpt_correction_type multi-scan
_exptl_absorpt_process_details 'SADABS V2014/5 (Bruker AXS Inc.)'
_exptl_crystal_colour yellow
_exptl_crystal_density_diffrn 1.241
_exptl_crystal_description rod
_exptl_crystal_F_000 712
_exptl_crystal_size_max 0.300
_exptl_crystal_size_mid 0.100
_exptl_crystal_size_min 0.090
_refine_diff_density_max 0.266
_refine_diff_density_min -0.245
_refine_diff_density_rms 0.054
_refine_ls_extinction_method none
_refine_ls_goodness_of_fit_ref 1.101
_refine_ls_hydrogen_treatment constr
_refine_ls_matrix_type full
_refine_ls_number_parameters 231
_refine_ls_number_reflns 4082
_refine_ls_number_restraints 0
_refine_ls_restrained_S_all 1.101
_refine_ls_R_factor_all 0.0793
_refine_ls_R_factor_gt 0.0594
_refine_ls_shift/su_max 0.000
_refine_ls_shift/su_mean 0.000
_refine_ls_structure_factor_coef Fsqd
_refine_ls_weighting_details 'w=1/[\s^2^(Fo^2^)+(0.0454P)^2^+1.9858P] where P=(Fo^2^+2Fc^2^)/3'
_refine_ls_weighting_scheme calc
_refine_ls_wR_factor_gt 0.1410
_refine_ls_wR_factor_ref 0.1499
_reflns_Friedel_coverage 0.000
_reflns_number_gt 3164
_reflns_number_total 4082
_reflns_threshold_expression 'I > 2\s(I)'
_cod_data_source_file d0dt01275k2.cif
_cod_data_source_block L1
_cod_depositor_comments 'Adding full bibliography for 7704128--7704129.cif.'
_cod_original_sg_symbol_H-M 'P 21/c'
_cod_database_code 7704128
_shelx_shelxl_version_number 2014/7
_shelx_space_group_comment
; 
The symmetry employed for this shelxl refinement is uniquely defined 
by the following loop, which should always be used as a source of 
symmetry information in preference to the above space-group names. 
They are only intended as comments. 
;
_shelx_estimated_absorpt_t_min 0.977
_shelx_estimated_absorpt_t_max 0.993

loop_
_space_group_symop_operation_xyz
'x, y, z'
'-x, y+1/2, -z+1/2'
'-x, -y, -z'
'x, -y-1/2, z-1/2'

loop_
_atom_site_label
_atom_site_type_symbol
_atom_site_fract_x
_atom_site_fract_y
_atom_site_fract_z
_atom_site_U_iso_or_equiv
_atom_site_adp_type
_atom_site_occupancy
_atom_site_site_symmetry_order
_atom_site_calc_flag
_atom_site_refinement_flags_posn
_atom_site_refinement_flags_adp
_atom_site_refinement_flags_occupancy
_atom_site_disorder_assembly
_atom_site_disorder_group
C1 C 0.34523(16) 0.15276(13) 0.8186(2) 0.0238(4) Uani 1 1 d . . . . .
H1 H 0.3892 0.1997 0.8470 0.029 Uiso 1 1 calc R U . . .
C2 C 0.27601(15) 0.12846(13) 0.9227(2) 0.0209(4) Uani 1 1 d . . . . .
C3 C 0.27267(17) 0.17310(14) 1.0626(2) 0.0259(5) Uani 1 1 d . . . . .
H3 H 0.3166 0.2205 1.0875 0.031 Uiso 1 1 calc R U . . .
C4 C 0.20651(18) 0.14850(15) 1.1626(3) 0.0291(5) Uani 1 1 d . . . . .
H4 H 0.2038 0.1789 1.2562 0.035 Uiso 1 1 calc R U . . .
C5 C 0.14285(17) 0.07806(15) 1.1255(2) 0.0272(5) Uani 1 1 d . . . . .
H5 H 0.0977 0.0605 1.1957 0.033 Uiso 1 1 calc R U . . .
C6 C 0.14432(16) 0.03380(13) 0.9898(2) 0.0234(4) Uani 1 1 d . . . . .
H6 H 0.1003 -0.0137 0.9673 0.028 Uiso 1 1 calc R U . . .
C7 C 0.21060(15) 0.05841(12) 0.8834(2) 0.0193(4) Uani 1 1 d . . . . .
C8 C 0.21485(14) 0.01774(12) 0.7348(2) 0.0183(4) Uani 1 1 d . . . . .
C9 C 0.28779(15) 0.04802(12) 0.6437(2) 0.0193(4) Uani 1 1 d . . . . .
C10 C 0.29683(15) 0.00843(12) 0.4980(2) 0.0200(4) Uani 1 1 d . . . . .
C11 C 0.22847(16) -0.05503(13) 0.4456(2) 0.0221(4) Uani 1 1 d . . . . .
H11 H 0.2329 -0.0805 0.3477 0.026 Uiso 1 1 calc R U . . .
C12 C 0.15221(15) -0.08343(12) 0.5324(2) 0.0199(4) Uani 1 1 d . . . . .
C13 C 0.14775(15) -0.04845(12) 0.6771(2) 0.0194(4) Uani 1 1 d . . . . .
H13 H 0.0988 -0.0692 0.7385 0.023 Uiso 1 1 calc R U . . .
C14 C 0.07812(16) -0.15331(13) 0.4622(2) 0.0214(4) Uani 1 1 d . . . . .
C15 C 0.03634(17) -0.13185(14) 0.2922(2) 0.0258(5) Uani 1 1 d . . . . .
H15A H 0.0034 -0.0761 0.2874 0.039 Uiso 1 1 calc R U . . .
H15B H -0.0145 -0.1745 0.2501 0.039 Uiso 1 1 calc R U . . .
H15C H 0.0935 -0.1312 0.2307 0.039 Uiso 1 1 calc R U . . .
C16 C 0.13805(18) -0.23703(14) 0.4695(3) 0.0304(5) Uani 1 1 d . . . . .
H16A H 0.1951 -0.2321 0.4083 0.046 Uiso 1 1 calc R U . . .
H16B H 0.0915 -0.2825 0.4268 0.046 Uiso 1 1 calc R U . . .
H16C H 0.1658 -0.2499 0.5779 0.046 Uiso 1 1 calc R U . . .
C17 C -0.01483(17) -0.16239(14) 0.5495(3) 0.0294(5) Uani 1 1 d . . . . .
H17A H 0.0092 -0.1778 0.6581 0.044 Uiso 1 1 calc R U . . .
H17B H -0.0609 -0.2066 0.5002 0.044 Uiso 1 1 calc R U . . .
H17C H -0.0523 -0.1086 0.5461 0.044 Uiso 1 1 calc R U . . .
C18 C 0.38927(18) -0.07262(15) 0.2261(3) 0.0304(5) Uani 1 1 d . . . . .
H18A H 0.3203 -0.0698 0.1646 0.046 Uiso 1 1 calc R U . . .
H18B H 0.3894 -0.1146 0.3090 0.046 Uiso 1 1 calc R U . . .
H18C H 0.4398 -0.0888 0.1585 0.046 Uiso 1 1 calc R U . . .
C19 C 0.41726(15) 0.01208(13) 0.2965(2) 0.0217(4) Uani 1 1 d . . . . .
C20 C 0.49018(16) 0.05968(13) 0.2381(2) 0.0232(4) Uani 1 1 d . . . . .
H20 H 0.5185 0.0371 0.1522 0.028 Uiso 1 1 calc R U . . .
C21 C 0.52738(16) 0.14063(14) 0.2954(3) 0.0253(5) Uani 1 1 d . . . . .
C22 C 0.60609(19) 0.18403(15) 0.2124(3) 0.0346(5) Uani 1 1 d . . . . .
H22A H 0.5709 0.2130 0.1199 0.052 Uiso 1 1 calc R U . . .
H22B H 0.6540 0.1420 0.1810 0.052 Uiso 1 1 calc R U . . .
H22C H 0.6446 0.2253 0.2824 0.052 Uiso 1 1 calc R U . . .
N1 N 0.35277(13) 0.11525(11) 0.6871(2) 0.0231(4) Uani 1 1 d . . . . .
N2 N 0.37382(13) 0.04129(11) 0.41968(19) 0.0212(4) Uani 1 1 d . . . . .
H2 H 0.3990 0.0900 0.4567 0.032 Uiso 1 1 calc R U . . .
O1 O 0.49707(13) 0.17604(10) 0.40838(19) 0.0318(4) Uani 1 1 d . . . . .

loop_
_atom_site_aniso_label
_atom_site_aniso_U_11
_atom_site_aniso_U_22
_atom_site_aniso_U_33
_atom_site_aniso_U_23
_atom_site_aniso_U_13
_atom_site_aniso_U_12
C1 0.0246(10) 0.0202(10) 0.0258(10) 0.0002(8) 0.0012(8) -0.0021(8)
C2 0.0218(10) 0.0205(10) 0.0196(9) 0.0003(8) -0.0002(8) 0.0037(8)
C3 0.0273(11) 0.0245(11) 0.0245(10) -0.0042(9) -0.0006(8) 0.0003(8)
C4 0.0350(12) 0.0307(12) 0.0210(10) -0.0073(9) 0.0020(9) 0.0049(9)
C5 0.0292(11) 0.0334(12) 0.0199(10) 0.0014(9) 0.0067(8) 0.0031(9)
C6 0.0234(10) 0.0261(10) 0.0205(10) 0.0001(8) 0.0030(8) -0.0004(8)
C7 0.0186(9) 0.0206(10) 0.0177(9) 0.0013(8) -0.0009(7) 0.0044(8)
C8 0.0185(9) 0.0191(9) 0.0171(9) 0.0014(7) 0.0018(7) 0.0034(7)
C9 0.0179(9) 0.0186(9) 0.0208(9) 0.0016(8) 0.0003(7) 0.0024(7)
C10 0.0188(9) 0.0207(9) 0.0204(9) 0.0027(8) 0.0028(8) 0.0023(8)
C11 0.0240(10) 0.0244(10) 0.0179(9) -0.0027(8) 0.0033(8) 0.0013(8)
C12 0.0213(10) 0.0179(9) 0.0200(9) 0.0007(8) 0.0017(8) 0.0014(7)
C13 0.0199(9) 0.0190(9) 0.0199(9) 0.0024(8) 0.0048(8) 0.0001(7)
C14 0.0244(10) 0.0203(10) 0.0192(9) -0.0033(8) 0.0016(8) -0.0024(8)
C15 0.0288(11) 0.0255(10) 0.0222(10) -0.0026(8) 0.0004(8) -0.0010(9)
C16 0.0348(12) 0.0225(11) 0.0324(12) -0.0024(9) 0.0003(10) 0.0007(9)
C17 0.0302(12) 0.0308(12) 0.0283(11) -0.0054(9) 0.0079(9) -0.0108(9)
C18 0.0269(11) 0.0336(12) 0.0327(12) -0.0089(10) 0.0111(9) -0.0012(9)
C19 0.0210(10) 0.0256(10) 0.0181(9) 0.0015(8) 0.0023(8) 0.0055(8)
C20 0.0233(10) 0.0279(11) 0.0195(9) 0.0034(8) 0.0063(8) 0.0055(8)
C21 0.0220(10) 0.0257(11) 0.0284(11) 0.0070(9) 0.0045(9) 0.0061(8)
C22 0.0340(12) 0.0308(12) 0.0411(13) 0.0079(11) 0.0128(11) -0.0003(10)
N1 0.0247(9) 0.0203(8) 0.0241(9) -0.0004(7) 0.0025(7) -0.0016(7)
N2 0.0233(9) 0.0219(8) 0.0193(8) -0.0013(7) 0.0061(7) -0.0021(7)
O1 0.0345(9) 0.0281(8) 0.0348(9) -0.0015(7) 0.0120(7) -0.0009(7)

loop_
_atom_type_symbol
_atom_type_description
_atom_type_scat_dispersion_real
_atom_type_scat_dispersion_imag
_atom_type_scat_source
C C 0.0033 0.0016 'International Tables Vol C Tables 4.2.6.8 and 6.1.1.4'
H H 0.0000 0.0000 'International Tables Vol C Tables 4.2.6.8 and 6.1.1.4'
N N 0.0061 0.0033 'International Tables Vol C Tables 4.2.6.8 and 6.1.1.4'
O O 0.0106 0.0060 'International Tables Vol C Tables 4.2.6.8 and 6.1.1.4'

loop_
_geom_angle_atom_site_label_1
_geom_angle_atom_site_label_2
_geom_angle_atom_site_label_3
_geom_angle
_geom_angle_site_symmetry_1
_geom_angle_site_symmetry_3
_geom_angle_publ_flag
N1 C1 C2 124.76(19) . . ?
C3 C2 C7 120.48(19) . . ?
C3 C2 C1 120.94(19) . . ?
C7 C2 C1 118.57(18) . . ?
C4 C3 C2 120.4(2) . . ?
C3 C4 C5 119.4(2) . . ?
C6 C5 C4 121.4(2) . . ?
C5 C6 C7 120.5(2) . . ?
C6 C7 C2 117.87(18) . . ?
C6 C7 C8 124.54(18) . . ?
C2 C7 C8 117.58(18) . . ?
C9 C8 C13 119.35(17) . . ?
C9 C8 C7 117.75(18) . . ?
C13 C8 C7 122.88(18) . . ?
N1 C9 C8 123.33(18) . . ?
N1 C9 C10 116.87(18) . . ?
C8 C9 C10 119.81(18) . . ?
C11 C10 N2 126.21(18) . . ?
C11 C10 C9 118.53(18) . . ?
N2 C10 C9 115.22(17) . . ?
C10 C11 C12 122.14(18) . . ?
C13 C12 C11 119.07(18) . . ?
C13 C12 C14 122.76(18) . . ?
C11 C12 C14 118.16(17) . . ?
C12 C13 C8 120.92(18) . . ?
C17 C14 C15 107.43(17) . . ?
C17 C14 C16 109.67(18) . . ?
C15 C14 C16 109.75(17) . . ?
C17 C14 C12 111.84(17) . . ?
C15 C14 C12 109.74(17) . . ?
C16 C14 C12 108.40(16) . . ?
N2 C19 C20 119.79(19) . . ?
N2 C19 C18 121.30(19) . . ?
C20 C19 C18 118.89(19) . . ?
C19 C20 C21 125.63(19) . . ?
O1 C21 C20 123.0(2) . . ?
O1 C21 C22 119.4(2) . . ?
C20 C21 C22 117.6(2) . . ?
C1 N1 C9 117.93(18) . . ?
C19 N2 C10 132.01(18) . . ?

loop_
_geom_bond_atom_site_label_1
_geom_bond_atom_site_label_2
_geom_bond_distance
_geom_bond_site_symmetry_2
_geom_bond_publ_flag
C1 N1 1.303(3) . ?
C1 C2 1.423(3) . ?
C2 C3 1.411(3) . ?
C2 C7 1.411(3) . ?
C3 C4 1.369(3) . ?
C4 C5 1.401(3) . ?
C5 C6 1.374(3) . ?
C6 C7 1.411(3) . ?
C7 C8 1.451(3) . ?
C8 C9 1.410(3) . ?
C8 C13 1.411(3) . ?
C9 N1 1.380(3) . ?
C9 C10 1.432(3) . ?
C10 C11 1.377(3) . ?
C10 N2 1.396(3) . ?
C11 C12 1.409(3) . ?
C12 C13 1.382(3) . ?
C12 C14 1.537(3) . ?
C14 C17 1.530(3) . ?
C14 C15 1.536(3) . ?
C14 C16 1.536(3) . ?
C18 C19 1.496(3) . ?
C19 N2 1.363(3) . ?
C19 C20 1.370(3) . ?
C20 C21 1.433(3) . ?
C21 O1 1.244(3) . ?
C21 C22 1.506(3) . ?
